data_2016813
loop_
_publ_author_name
'Langer, Vratislav'
'Li, Shiming'
'Lundquist, Knut'

_publ_section_title
;
 Conformation of 1-aryl-2-aryloxy-1-propanols:
 <i>threo</i>-1-(4-hydroxy-3-methoxyphenyl)-2-(2-methoxyphenoxy)-1-propanol
;
_journal_coeditor_code HJ3086
_journal_issue 10
_journal_name_full 'Acta Crystallographica Section C'
_journal_page_first o558
_journal_page_last o560
_journal_paper_doi 10.1107/S0108270108026565
_journal_volume 64
_journal_year 2008
_chemical_formula_iupac 'C17 H20 O5'
_chemical_formula_moiety 'C17 H20 O5'
_chemical_formula_sum 'C17 H20 O5'
_chemical_formula_weight 304.33
_chemical_melting_point_gt 386
_chemical_melting_point_lt 387
_chemical_name_systematic
;
<i>threo</i>-1-(4-hydroxy-3-methoxyphenyl)-2-(2-methoxyphenoxy)-1-propanol
;
_space_group_IT_number 33
_symmetry_cell_setting orthorhombic
_symmetry_space_group_name_Hall 'P 2c -2n'
_symmetry_space_group_name_H-M 'P n a 21'
_atom_sites_solution_hydrogens geom
_atom_sites_solution_primary direct
_atom_sites_solution_secondary difmap
_audit_creation_method SHELXL-97
_cell_angle_alpha 90.00
_cell_angle_beta 90.00
_cell_angle_gamma 90.00
_cell_formula_units_Z 4
_cell_length_a 23.2847(11)
_cell_length_b 12.1184(6)
_cell_length_c 5.5709(3)
_cell_measurement_reflns_used 7726
_cell_measurement_temperature 153(2)
_cell_measurement_theta_max 31.64
_cell_measurement_theta_min 2.43
_cell_volume 1571.96(14)
_computing_cell_refinement 'SAINT (Bruker, 2003)'
_computing_data_collection 'SMART (Bruker, 2003)'
_computing_data_reduction 'SAINT (Bruker, 2003) and SADABS (Sheldrick, 2003)'
_computing_molecular_graphics 'DIAMOND (Brandenburg, 2008)'
_computing_publication_material 'SHELXTL (Sheldrick, 2008)'
_computing_structure_refinement 'SHELXTL (Sheldrick, 2008)'
_computing_structure_solution 'SHELXTL (Sheldrick, 2008)'
_diffrn_ambient_temperature 153(2)
_diffrn_detector_area_resol_mean '120 \mm'
_diffrn_measured_fraction_theta_full 0.997
_diffrn_measured_fraction_theta_max 0.973
_diffrn_measurement_device_type 'Siemens SMART CCD area-detector'
_diffrn_measurement_method \w
_diffrn_radiation_monochromator graphite
_diffrn_radiation_source 'fine-focus sealed tube'
_diffrn_radiation_type MoK\a
_diffrn_radiation_wavelength 0.71073
_diffrn_reflns_av_R_equivalents 0.0619
_diffrn_reflns_av_sigmaI/netI 0.0298
_diffrn_reflns_limit_h_max 35
_diffrn_reflns_limit_h_min -34
_diffrn_reflns_limit_k_max 18
_diffrn_reflns_limit_k_min -18
_diffrn_reflns_limit_l_max 8
_diffrn_reflns_limit_l_min -8
_diffrn_reflns_number 27834
_diffrn_reflns_theta_full 32.50
_diffrn_reflns_theta_max 33.11
_diffrn_reflns_theta_min 2.43
_diffrn_standards_decay_% 0
_diffrn_standards_number 0
_exptl_absorpt_coefficient_mu 0.094
_exptl_absorpt_correction_T_max 0.9934
_exptl_absorpt_correction_T_min 0.4605
_exptl_absorpt_correction_type multi-scan
_exptl_absorpt_process_details '(SADABS; Sheldrick, 2003)'
_exptl_crystal_colour colourless
_exptl_crystal_density_diffrn 1.286
_exptl_crystal_density_method 'not measured'
_exptl_crystal_description needle
_exptl_crystal_F_000 648
_exptl_crystal_size_max 1.00
_exptl_crystal_size_mid 0.17
_exptl_crystal_size_min 0.07
_refine_diff_density_max 0.365
_refine_diff_density_min -0.180
_refine_ls_extinction_method none
_refine_ls_goodness_of_fit_ref 1.001
_refine_ls_hydrogen_treatment constr
_refine_ls_matrix_type full
_refine_ls_number_parameters 204
_refine_ls_number_reflns 3175
_refine_ls_number_restraints 1
_refine_ls_restrained_S_all 1.001
_refine_ls_R_factor_all 0.0531
_refine_ls_R_factor_gt 0.0412
_refine_ls_shift/su_max 0.001
_refine_ls_shift/su_mean 0.000
_refine_ls_structure_factor_coef Fsqd
_refine_ls_weighting_details 'calc w=1/[\s^2^(Fo^2^)+(0.0721P)^2^+0.1222P] where P=(Fo^2^+2Fc^2^)/3'
_refine_ls_weighting_scheme calc
_refine_ls_wR_factor_gt 0.1055
_refine_ls_wR_factor_ref 0.1122
_reflns_number_gt 2688
_reflns_number_total 3175
_reflns_threshold_expression I>2\s(I)
_cod_data_source_file hj3086.cif
_cod_data_source_block I
_cod_depositor_comments
;
The following automatic conversions were performed:
'_symmetry_cell_setting' value 'Orthorhombic' changed to 'orthorhombic'
according to '/home/saulius/struct/CIF-dictionaries/cif_core.dic'
dictionary named 'cif_core.dic' version 2.4.1 from 2010-06-29.

Automatic conversion script
Id: cif_fix_enum 1527 2010-12-29 10:47:43Z saulius 

The following automatic conversions were performed:

'_symmetry_cell_setting' value 'Orthorhombic' changed to
'orthorhombic' according to
/home/saulius/struct/CIF-dictionaries/cif_core.dic dictionary named
'cif_core.dic' version 2.4.1 from 2010-06-29.

Automatic conversion script
Id: cif_fix_values 1715 2011-07-08 13:25:40Z adriana 
;
_cod_database_code 2016813
_cod_database_fobs_code 2016813

loop_
_symmetry_equiv_pos_as_xyz
'x, y, z'
'-x, -y, z+1/2'
'x+1/2, -y+1/2, z'
'-x+1/2, y+1/2, z+1/2'

loop_
_atom_site_type_symbol
_atom_site_label
_atom_site_fract_x
_atom_site_fract_y
_atom_site_fract_z
_atom_site_U_iso_or_equiv
_atom_site_adp_type
_atom_site_calc_flag
_atom_site_refinement_flags
_atom_site_occupancy
O O1 0.78121(5) 0.38521(9) 1.3188(3) 0.0316(3) Uani d . 1
O O2 0.75452(5) 0.23189(9) 0.9902(3) 0.0319(3) Uani d . 1
H H2 0.7812 0.2337 1.0916 0.048 Uiso calc R 1
O O3 0.64633(5) 0.69179(8) 0.7416(3) 0.0284(3) Uani d . 1
H H3 0.6319 0.7553 0.7403 0.043 Uiso calc R 1
O O4 0.55540(5) 0.75094(8) 1.0324(2) 0.0233(2) Uani d . 1
O O5 0.57727(5) 0.88639(9) 0.6754(3) 0.0284(3) Uani d . 1
C C1 0.66931(6) 0.53329(11) 0.9765(3) 0.0228(3) Uani d . 1
C C2 0.71051(6) 0.51306(11) 1.1516(3) 0.0230(3) Uani d . 1
H H2A 0.7190 0.5682 1.2675 0.028 Uiso calc R 1
C C3 0.73931(6) 0.41258(11) 1.1581(3) 0.0214(3) Uani d . 1
C C4 0.72700(6) 0.33110(11) 0.9870(3) 0.0222(3) Uani d . 1
C C5 0.68638(7) 0.35174(12) 0.8126(3) 0.0247(3) Uani d . 1
H H5 0.6780 0.2969 0.6960 0.030 Uiso calc R 1
C C6 0.65743(7) 0.45266(12) 0.8061(3) 0.0252(3) Uani d . 1
H H6 0.6296 0.4662 0.6850 0.030 Uiso calc R 1
C C7 0.80036(8) 0.46919(15) 1.4790(4) 0.0340(4) Uani d . 1
H H7A 0.8103 0.5355 1.3873 0.051 Uiso calc R 1
H H7B 0.8343 0.4431 1.5665 0.051 Uiso calc R 1
H H7C 0.7697 0.4867 1.5933 0.051 Uiso calc R 1
C C8 0.63948(6) 0.64411(11) 0.9746(3) 0.0240(3) Uani d . 1
H H8 0.6585 0.6932 1.0951 0.029 Uiso calc R 1
C C9 0.57537(6) 0.63680(11) 1.0338(3) 0.0224(3) Uani d . 1
H H9 0.5551 0.5943 0.9053 0.027 Uiso calc R 1
C C10 0.56255(9) 0.58584(15) 1.2757(4) 0.0365(4) Uani d . 1
H H10A 0.5847 0.6241 1.4001 0.055 Uiso calc R 1
H H10B 0.5732 0.5076 1.2735 0.055 Uiso calc R 1
H H10C 0.5214 0.5928 1.3103 0.055 Uiso calc R 1
C C11 0.51113(6) 0.77356(11) 0.8765(3) 0.0217(3) Uani d . 1
C C12 0.52213(6) 0.84637(12) 0.6865(3) 0.0229(3) Uani d . 1
C C13 0.47874(7) 0.87181(13) 0.5254(4) 0.0299(3) Uani d . 1
H H13 0.4858 0.9216 0.3971 0.036 Uiso calc R 1
C C14 0.42464(8) 0.82384(14) 0.5529(4) 0.0339(4) Uani d . 1
H H14 0.3951 0.8401 0.4406 0.041 Uiso calc R 1
C C15 0.41360(7) 0.75319(15) 0.7409(4) 0.0345(4) Uani d . 1
H H15 0.3766 0.7213 0.7587 0.041 Uiso calc R 1
C C16 0.45694(7) 0.72855(13) 0.9050(4) 0.0285(3) Uani d . 1
H H16 0.4493 0.6809 1.0365 0.034 Uiso calc R 1
C C17 0.59077(8) 0.95625(15) 0.4767(4) 0.0356(4) Uani d . 1
H H17A 0.5816 0.9180 0.3265 0.053 Uiso calc R 1
H H17B 0.6318 0.9743 0.4798 0.053 Uiso calc R 1
H H17C 0.5682 1.0243 0.4875 0.053 Uiso calc R 1

loop_
_atom_site_aniso_label
_atom_site_aniso_U_11
_atom_site_aniso_U_22
_atom_site_aniso_U_33
_atom_site_aniso_U_12
_atom_site_aniso_U_13
_atom_site_aniso_U_23
O1 0.0307(5) 0.0264(5) 0.0377(7) 0.0092(4) -0.0159(5) -0.0100(5)
O2 0.0349(6) 0.0206(5) 0.0402(7) 0.0090(4) -0.0117(6) -0.0093(5)
O3 0.0246(5) 0.0184(5) 0.0423(7) 0.0008(4) 0.0041(5) 0.0065(5)
O4 0.0241(5) 0.0187(4) 0.0271(6) 0.0043(3) -0.0059(4) -0.0003(4)
O5 0.0242(5) 0.0257(5) 0.0354(7) -0.0003(4) 0.0012(5) 0.0089(5)
C1 0.0204(6) 0.0178(5) 0.0301(8) 0.0017(4) -0.0039(6) -0.0010(6)
C2 0.0222(6) 0.0188(6) 0.0282(8) 0.0020(5) -0.0053(6) -0.0050(6)
C3 0.0189(6) 0.0192(6) 0.0262(7) 0.0015(4) -0.0030(6) -0.0029(6)
C4 0.0208(6) 0.0167(5) 0.0289(7) 0.0007(4) -0.0009(6) -0.0036(5)
C5 0.0269(7) 0.0203(6) 0.0270(7) -0.0001(5) -0.0047(6) -0.0067(6)
C6 0.0256(6) 0.0227(6) 0.0275(8) 0.0020(5) -0.0076(6) -0.0016(6)
C7 0.0303(7) 0.0336(8) 0.0381(10) 0.0034(6) -0.0150(8) -0.0108(8)
C8 0.0230(6) 0.0174(6) 0.0314(8) 0.0004(4) -0.0059(6) -0.0009(6)
C9 0.0228(6) 0.0178(5) 0.0264(8) 0.0027(5) -0.0021(6) 0.0025(5)
C10 0.0432(9) 0.0330(8) 0.0332(10) 0.0083(7) 0.0044(8) 0.0130(8)
C11 0.0218(6) 0.0193(6) 0.0241(7) 0.0032(5) -0.0007(6) -0.0011(5)
C12 0.0213(6) 0.0207(6) 0.0266(7) 0.0036(5) -0.0001(6) 0.0001(6)
C13 0.0325(8) 0.0277(7) 0.0294(9) 0.0078(6) -0.0043(7) 0.0014(6)
C14 0.0281(7) 0.0365(8) 0.0370(10) 0.0075(6) -0.0124(7) -0.0038(8)
C15 0.0221(7) 0.0365(8) 0.0448(11) -0.0016(6) -0.0053(7) -0.0047(8)
C16 0.0238(6) 0.0254(6) 0.0364(9) -0.0016(5) -0.0002(7) 0.0007(7)
C17 0.0384(9) 0.0351(8) 0.0334(9) -0.0043(7) 0.0077(8) 0.0079(8)

loop_
_atom_type_symbol
_atom_type_description
_atom_type_scat_dispersion_real
_atom_type_scat_dispersion_imag
_atom_type_scat_source
C C 0.0033 0.0000 'International Tables Vol C Tables 4.2.6.8 and 6.1.1.4'
H H 0.0000 0.0000 'International Tables Vol C Tables 4.2.6.8 and 6.1.1.4'
O O 0.0106 0.0000 'International Tables Vol C Tables 4.2.6.8 and 6.1.1.4'

loop_
_geom_angle_atom_site_label_1
_geom_angle_atom_site_label_2
_geom_angle_atom_site_label_3
_geom_angle
C3 O1 C7 117.44(12)
C4 O2 H2 109.5
C8 O3 H3 109.5
C11 O4 C9 115.54(11)
C12 O5 C17 116.73(14)
C6 C1 C2 119.52(13)
C6 C1 C8 121.87(14)
C2 C1 C8 118.60(13)
C1 C2 C3 120.37(14)
C1 C2 H2A 119.8
C3 C2 H2A 119.8
O1 C3 C4 114.89(12)
O1 C3 C2 125.07(14)
C4 C3 C2 120.02(14)
C5 C4 O2 119.46(14)
C5 C4 C3 119.44(12)
O2 C4 C3 121.09(14)
C4 C5 C6 120.56(14)
C4 C5 H5 119.7
C6 C5 H5 119.7
C1 C6 C5 120.09(15)
C1 C6 H6 120.0
C5 C6 H6 120.0
O1 C7 H7A 109.5
O1 C7 H7B 109.5
H7A C7 H7B 109.5
O1 C7 H7C 109.5
H7A C7 H7C 109.5
H7B C7 H7C 109.5
O3 C8 C1 108.31(14)
O3 C8 C9 109.14(12)
C1 C8 C9 113.25(12)
O3 C8 H8 108.7
C1 C8 H8 108.7
C9 C8 H8 108.7
O4 C9 C10 109.21(13)
O4 C9 C8 104.75(11)
C10 C9 C8 114.09(14)
O4 C9 H9 109.5
C10 C9 H9 109.5
C8 C9 H9 109.5
C9 C10 H10A 109.5
C9 C10 H10B 109.5
H10A C10 H10B 109.5
C9 C10 H10C 109.5
H10A C10 H10C 109.5
H10B C10 H10C 109.5
O4 C11 C16 122.16(15)
O4 C11 C12 117.74(13)
C16 C11 C12 120.09(15)
O5 C12 C13 125.00(15)
O5 C12 C11 115.28(13)
C13 C12 C11 119.72(14)
C12 C13 C14 119.63(17)
C12 C13 H13 120.2
C14 C13 H13 120.2
C15 C14 C13 120.70(17)
C15 C14 H14 119.6
C13 C14 H14 119.6
C14 C15 C16 119.81(16)
C14 C15 H15 120.1
C16 C15 H15 120.1
C11 C16 C15 120.01(17)
C11 C16 H16 120.0
C15 C16 H16 120.0
O5 C17 H17A 109.5
O5 C17 H17B 109.5
H17A C17 H17B 109.5
O5 C17 H17C 109.5
H17A C17 H17C 109.5
H17B C17 H17C 109.5

loop_
_geom_bond_atom_site_label_1
_geom_bond_atom_site_label_2
_geom_bond_distance
O1 C3 1.3647(19)
O1 C7 1.425(2)
O2 C4 1.3624(16)
O2 H2 0.8400
O3 C8 1.430(2)
O3 H3 0.8400
O4 C11 1.3755(18)
O4 C9 1.4593(16)
O5 C12 1.3739(18)
O5 C17 1.428(2)
C1 C6 1.390(2)
C1 C2 1.390(2)
C1 C8 1.5120(19)
C2 C3 1.3905(19)
C2 H2A 0.9500
C3 C4 1.402(2)
C4 C5 1.379(2)
C5 C6 1.397(2)
C5 H5 0.9500
C6 H6 0.9500
C7 H7A 0.9800
C7 H7B 0.9800
C7 H7C 0.9800
C8 C9 1.531(2)
C8 H8 1.0000
C9 C10 1.512(3)
C9 H9 1.0000
C10 H10A 0.9800
C10 H10B 0.9800
C10 H10C 0.9800
C11 C16 1.384(2)
C11 C12 1.402(2)
C12 C13 1.386(2)
C13 C14 1.396(3)
C13 H13 0.9500
C14 C15 1.377(3)
C14 H14 0.9500
C15 C16 1.394(3)
C15 H15 0.9500
C16 H16 0.9500
C17 H17A 0.9800
C17 H17B 0.9800
C17 H17C 0.9800

loop_
_geom_hbond_atom_site_label_D
_geom_hbond_atom_site_label_H
_geom_hbond_atom_site_label_A
_geom_hbond_site_symmetry_A
_geom_hbond_distance_DH
_geom_hbond_distance_HA
_geom_hbond_distance_DA
_geom_hbond_angle_DHA
O2 H2 O1 . 0.84 2.23 2.6813(18) 114
O2 H2 O3 4_645 0.84 1.95 2.7438(18) 157
O3 H3 O4 . 0.84 2.41 2.7606(17) 106
O3 H3 O5 . 0.84 2.07 2.8781(15) 162
C2 H2A O2 4_655 0.95 2.42 3.3545(19) 168
C10 H10A O3 1_556 0.98 2.52 3.491(3) 171

loop_
_geom_torsion_atom_site_label_1
_geom_torsion_atom_site_label_2
_geom_torsion_atom_site_label_3
_geom_torsion_atom_site_label_4
_geom_torsion
C6 C1 C2 C3 -0.6(2)
C8 C1 C2 C3 -179.38(15)
C7 O1 C3 C4 172.78(16)
C7 O1 C3 C2 -5.7(3)
C1 C2 C3 O1 178.58(16)
C1 C2 C3 C4 0.2(2)
O1 C3 C4 C5 -178.31(16)
C2 C3 C4 C5 0.2(2)
O1 C3 C4 O2 1.7(2)
C2 C3 C4 O2 -179.79(15)
O2 C4 C5 C6 179.77(16)
C3 C4 C5 C6 -0.2(3)
C2 C1 C6 C5 0.6(3)
C8 C1 C6 C5 179.32(15)
C4 C5 C6 C1 -0.2(3)
C6 C1 C8 O3 -53.49(19)
C2 C1 C8 O3 125.25(15)
C6 C1 C8 C9 67.7(2)
C2 C1 C8 C9 -113.55(17)
C11 O4 C9 C10 -114.57(16)
C11 O4 C9 C8 122.83(14)
O3 C8 C9 O4 -61.50(15)
C1 C8 C9 O4 177.76(14)
O3 C8 C9 C10 179.13(13)
C1 C8 C9 C10 58.39(19)
C9 O4 C11 C16 65.80(19)
C9 O4 C11 C12 -115.35(15)
C17 O5 C12 C13 -2.4(2)
C17 O5 C12 C11 176.81(14)
O4 C11 C12 O5 0.95(19)
C16 C11 C12 O5 179.81(14)
O4 C11 C12 C13 -179.80(14)
C16 C11 C12 C13 -0.9(2)
O5 C12 C13 C14 178.59(16)
C11 C12 C13 C14 -0.6(2)
C12 C13 C14 C15 1.3(3)
C13 C14 C15 C16 -0.4(3)
O4 C11 C16 C15 -179.40(15)
C12 C11 C16 C15 1.8(2)
C14 C15 C16 C11 -1.1(3)

loop_
_cod_related_entry_id
_cod_related_entry_database
_cod_related_entry_code
1 ChemSpider 2871640
